data_1518654
loop_
_publ_author_name
'Inahashi, Yuki'
'Iwatsuki, Masato'
'Ishiyama, Aki'
'Matsumoto, Atsuko'
'Hirose, Tomoyasu'
'Oshita, Jun'
'Sunazuka, Toshiaki'
'Panbangred, Watanalai'
'Takahashi, Yoko'
'Kaiser, Marcel'
'Otoguro, Kazuhiko'
'O&#x0305;mura, Satoshi'

_publ_section_title
;
 Actinoallolides A-E, New Anti-trypanosomal Macrolides, Produced by an
 Endophytic Actinomycete, Actinoallomurus fulvus MK10-036.
;
_journal_issue 4
_journal_name_full 'Organic letters'
_journal_page_first 864
_journal_page_last 867
_journal_paper_doi 10.1021/ol5037216
_journal_volume 17
_journal_year 2015
_chemical_absolute_configuration syn
_chemical_formula_moiety 'C42 H59 F3 O10'
_chemical_formula_sum 'C42 H59 F3 O10'
_chemical_formula_weight 780.92
_space_group_IT_number 4
_symmetry_cell_setting monoclinic
_symmetry_Int_Tables_number 4
_symmetry_space_group_name_Hall 'P 2yb'
_symmetry_space_group_name_H-M 'P 1 21 1'
_atom_sites_solution_hydrogens geom
_atom_sites_solution_primary direct
_atom_sites_solution_secondary difmap
_cell_angle_alpha 90.0000
_cell_angle_beta 100.6290(7)
_cell_angle_gamma 90.0000
_cell_formula_units_Z 2
_cell_length_a 13.4566(3)
_cell_length_b 8.18811(15)
_cell_length_c 19.1862(4)
_cell_measurement_reflns_used 23189
_cell_measurement_temperature 93
_cell_measurement_theta_max 68.22
_cell_measurement_theta_min 3.34
_cell_volume 2077.74(7)
_computing_cell_refinement 'RAPID AUTO'
_computing_data_collection 'RAPID AUTO (Rigaku, ????)'
_computing_data_reduction 'RAPID AUTO'
_computing_molecular_graphics 'CrystalStructure 4.0'
_computing_publication_material 'CrystalStructure 4.0 (Rigaku, 2010)'
_computing_structure_refinement 'SHELXL97 (Sheldrick, 2008)'
_computing_structure_solution 'Il Milione (Burla, et al., 2007)'
_diffrn_ambient_temperature 93
_diffrn_detector_area_resol_mean 10.000
_diffrn_measured_fraction_theta_full 1.000
_diffrn_measured_fraction_theta_max 1.000
_diffrn_measurement_device_type 'Rigaku R-AXIS RAPID'
_diffrn_measurement_method \w
_diffrn_radiation_type 'Cu K\a'
_diffrn_radiation_wavelength 1.54187
_diffrn_reflns_av_R_equivalents 0.0232
_diffrn_reflns_limit_h_max 16
_diffrn_reflns_limit_h_min -16
_diffrn_reflns_limit_k_max 9
_diffrn_reflns_limit_k_min -9
_diffrn_reflns_limit_l_max 23
_diffrn_reflns_limit_l_min -23
_diffrn_reflns_number 24573
_diffrn_reflns_theta_full 68.22
_diffrn_reflns_theta_max 68.21
_diffrn_standards_number 0
_exptl_absorpt_coefficient_mu 0.805
_exptl_absorpt_correction_T_max 0.851
_exptl_absorpt_correction_T_min 0.760
_exptl_absorpt_correction_type multi-scan
_exptl_absorpt_process_details 'ABSCOR (Rigaku, 1995)'
_exptl_crystal_colour colorless
_exptl_crystal_density_diffrn 1.248
_exptl_crystal_density_method 'not measured'
_exptl_crystal_description needle
_exptl_crystal_F_000 836.00
_exptl_crystal_size_max 0.800
_exptl_crystal_size_mid 0.200
_exptl_crystal_size_min 0.200
_refine_diff_density_max 0.230
_refine_diff_density_min -0.140
_refine_ls_abs_structure_details 'Flack, H. D. (1983), Acta Cryst. A39, 876-881.  3007 Friedel Pairs'
_refine_ls_abs_structure_Flack -0.07(9)
_refine_ls_extinction_coef 0.00078(10)
_refine_ls_extinction_method SHELXL
_refine_ls_goodness_of_fit_ref 1.018
_refine_ls_hydrogen_treatment constr
_refine_ls_number_parameters 513
_refine_ls_number_reflns 7096
_refine_ls_number_restraints 1
_refine_ls_R_factor_gt 0.0279
_refine_ls_shift/su_max 0.007
_refine_ls_structure_factor_coef Fsqd
_refine_ls_weighting_details 'w = 1/[\s^2^(Fo^2^)+(0.0299P)^2^+0.7418P] where P=(Fo^2^+2Fc^2^)/3'
_refine_ls_weighting_scheme calc
_refine_ls_wR_factor_ref 0.0702
_reflns_number_gt 6755
_reflns_number_total 7096
_reflns_threshold_expression F^2^>2.0\s(F^2^)
_cod_data_source_file ol5037216_si_002.cif
_cod_data_source_block Inahashi111611
_cod_depositor_comments 'Adding full bibliography for 1518654.cif.'
_cod_database_code 1518654

loop_
_symmetry_equiv_pos_site_id
_symmetry_equiv_pos_as_xyz
1 +X,+Y,+Z
2 -X,1/2+Y,-Z

loop_
_atom_site_label
_atom_site_type_symbol
_atom_site_fract_x
_atom_site_fract_y
_atom_site_fract_z
_atom_site_U_iso_or_equiv
_atom_site_adp_type
_atom_site_occupancy
_atom_site_symmetry_multiplicity
_atom_site_calc_flag
_atom_site_refinement_flags
F1 F 0.03620(7) 0.51823(14) 0.46385(5) 0.0266(3) Uani 1.0 2 d .
F2 F -0.08235(7) 0.36836(15) 0.40723(6) 0.0334(3) Uani 1.0 2 d .
F3 F -0.00085(7) 0.53064(14) 0.34964(5) 0.0283(3) Uani 1.0 2 d .
O1 O 0.16186(8) 0.51198(16) 0.18990(6) 0.0233(3) Uani 1.0 2 d .
O2 O 0.29800(8) 0.59248(15) 0.26907(5) 0.0187(3) Uani 1.0 2 d .
O3 O 0.29523(9) 0.67726(16) -0.04322(6) 0.0268(3) Uani 1.0 2 d .
O4 O 0.40181(8) 0.62420(15) 0.13607(6) 0.0194(3) Uani 1.0 2 d .
O5 O 0.42019(8) 0.36364(16) 0.09000(6) 0.0225(3) Uani 1.0 2 d .
O6 O 0.20514(8) 0.50483(15) 0.41386(5) 0.0181(3) Uani 1.0 2 d .
O7 O 0.37233(8) 0.87116(16) 0.85742(5) 0.0204(3) Uani 1.0 2 d .
O8 O 0.25351(9) 1.22466(17) 0.83358(6) 0.0287(3) Uani 1.0 2 d .
O9 O 0.24493(9) 0.27793(15) 0.35774(6) 0.0240(3) Uani 1.0 2 d .
O10 O 0.10178(9) 0.21771(16) 0.46592(6) 0.0236(3) Uani 1.0 2 d .
C1 C 0.25163(12) 0.5050(3) 0.21341(8) 0.0183(4) Uani 1.0 2 d .
C2 C 0.32508(12) 0.3982(3) 0.18385(8) 0.0192(4) Uani 1.0 2 d .
C3 C 0.35502(12) 0.4706(2) 0.11666(8) 0.0187(4) Uani 1.0 2 d .
C4 C 0.26721(11) 0.5094(3) 0.05590(8) 0.0197(4) Uani 1.0 2 d .
C5 C 0.31407(12) 0.6433(3) 0.01951(8) 0.0211(4) Uani 1.0 2 d .
C6 C 0.39284(12) 0.7299(3) 0.07459(8) 0.0218(4) Uani 1.0 2 d .
C7 C 0.35584(13) 0.9005(3) 0.09427(9) 0.0243(4) Uani 1.0 2 d .
C8 C 0.26778(12) 0.8958(3) 0.13356(9) 0.0216(4) Uani 1.0 2 d .
C9 C 0.28707(12) 0.8857(3) 0.20366(8) 0.0219(4) Uani 1.0 2 d .
C10 C 0.21264(13) 0.8613(3) 0.25253(8) 0.0233(4) Uani 1.0 2 d .
C11 C 0.23440(12) 0.7075(3) 0.29916(8) 0.0191(4) Uani 1.0 2 d .
C12 C 0.28946(12) 0.7382(3) 0.37537(8) 0.0203(4) Uani 1.0 2 d .
C13 C 0.30551(12) 0.5779(3) 0.41685(8) 0.0185(4) Uani 1.0 2 d .
C14 C 0.35478(12) 0.5890(3) 0.49578(8) 0.0199(4) Uani 1.0 2 d .
C15 C 0.30709(12) 0.7202(3) 0.53731(8) 0.0209(4) Uani 1.0 2 d .
C16 C 0.36601(12) 0.7471(3) 0.61173(8) 0.0204(4) Uani 1.0 2 d .
C17 C 0.32451(11) 0.7211(3) 0.66848(8) 0.0181(4) Uani 1.0 2 d .
C18 C 0.37480(12) 0.7376(3) 0.74535(8) 0.0193(4) Uani 1.0 2 d .
C19 C 0.31209(12) 0.8421(2) 0.78810(8) 0.0181(4) Uani 1.0 2 d .
C20 C 0.28000(12) 1.0092(3) 0.75452(8) 0.0202(4) Uani 1.0 2 d .
C21 C 0.22192(12) 1.0997(3) 0.80360(8) 0.0211(4) Uani 1.0 2 d .
C22 C 0.12067(13) 1.0306(3) 0.81324(9) 0.0272(4) Uani 1.0 2 d .
C23 C 0.11947(16) 0.9777(3) 0.88912(10) 0.0356(5) Uani 1.0 2 d .
C24 C 0.21956(13) 0.3696(3) 0.00868(9) 0.0253(4) Uani 1.0 2 d .
C25 C 0.11269(14) 0.4125(3) -0.02814(10) 0.0367(5) Uani 1.0 2 d .
C26 C 0.49407(13) 0.7437(3) 0.05046(9) 0.0286(4) Uani 1.0 2 d .
C27 C 0.16277(13) 0.8999(3) 0.08868(9) 0.0268(4) Uani 1.0 2 d .
C28 C 0.38983(13) 0.8287(3) 0.37876(9) 0.0255(4) Uani 1.0 2 d .
C29 C 0.35459(13) 0.4231(3) 0.53172(9) 0.0240(4) Uani 1.0 2 d .
C30 C 0.47291(13) 0.8068(3) 0.61430(9) 0.0282(5) Uani 1.0 2 d .
C31 C 0.39327(14) 0.5685(3) 0.77936(9) 0.0281(4) Uani 1.0 2 d .
C32 C 0.36715(14) 1.1107(3) 0.73752(9) 0.0256(4) Uani 1.0 2 d .
C33 C 0.18746(11) 0.3568(3) 0.38497(8) 0.0172(4) Uani 1.0 2 d .
C34 C 0.08438(12) 0.2902(3) 0.39750(8) 0.0202(4) Uani 1.0 2 d .
C35 C 0.00971(12) 0.4294(3) 0.40538(9) 0.0233(4) Uani 1.0 2 d .
C36 C 0.16844(14) 0.0796(3) 0.47588(10) 0.0297(5) Uani 1.0 2 d .
C37 C 0.03399(12) 0.1774(3) 0.33769(9) 0.0210(4) Uani 1.0 2 d .
C38 C 0.04215(12) 0.2093(3) 0.26762(9) 0.0214(4) Uani 1.0 2 d .
C39 C -0.01271(13) 0.1161(3) 0.21321(9) 0.0236(4) Uani 1.0 2 d .
C40 C -0.07449(13) -0.0093(3) 0.22782(9) 0.0275(4) Uani 1.0 2 d .
C41 C -0.08133(14) -0.0425(3) 0.29784(10) 0.0294(5) Uani 1.0 2 d .
C42 C -0.02801(13) 0.0506(3) 0.35269(9) 0.0257(4) Uani 1.0 2 d .
H2A H 0.2942 0.2894 0.1726 0.0230 Uiso 1.0 2 calc R
H2B H 0.3867 0.3833 0.2204 0.0230 Uiso 1.0 2 calc R
H4 H 0.2124 0.5600 0.0775 0.0236 Uiso 1.0 2 calc R
H5 H 0.4778 0.3676 0.1158 0.0270 Uiso 1.0 2 calc R
H7A H 0.4130 0.9582 0.1241 0.0292 Uiso 1.0 2 calc R
H7B H 0.3356 0.9647 0.0502 0.0292 Uiso 1.0 2 calc R
H7 H 0.3496 0.8153 0.8877 0.0245 Uiso 1.0 2 calc R
H9 H 0.3561 0.8949 0.2258 0.0262 Uiso 1.0 2 calc R
H10A H 0.1437 0.8529 0.2238 0.0279 Uiso 1.0 2 calc R
H10B H 0.2143 0.9582 0.2836 0.0279 Uiso 1.0 2 calc R
H11 H 0.1685 0.6527 0.3011 0.0229 Uiso 1.0 2 calc R
H12 H 0.2448 0.8088 0.3989 0.0243 Uiso 1.0 2 calc R
H13 H 0.3469 0.5031 0.3925 0.0222 Uiso 1.0 2 calc R
H14 H 0.4235 0.6165 0.4960 0.0111 Uiso 1.0 2 calc R
H15A H 0.3032 0.8246 0.5109 0.0251 Uiso 1.0 2 calc R
H15B H 0.2372 0.6868 0.5402 0.0251 Uiso 1.0 2 calc R
H17 H 0.2556 0.6886 0.6597 0.0218 Uiso 1.0 2 calc R
H18 H 0.4418 0.7919 0.7472 0.0232 Uiso 1.0 2 calc R
H19 H 0.2501 0.7799 0.7937 0.0217 Uiso 1.0 2 calc R
H20 H 0.2322 0.9886 0.7089 0.0243 Uiso 1.0 2 calc R
H22A H 0.1039 0.9355 0.7814 0.0326 Uiso 1.0 2 calc R
H22B H 0.0677 1.1144 0.7991 0.0326 Uiso 1.0 2 calc R
H23A H 0.1497 1.0635 0.9219 0.0427 Uiso 1.0 2 calc R
H23B H 0.1584 0.8766 0.8994 0.0427 Uiso 1.0 2 calc R
H23C H 0.0495 0.9590 0.8949 0.0427 Uiso 1.0 2 calc R
H24A H 0.2615 0.3457 -0.0274 0.0304 Uiso 1.0 2 calc R
H24B H 0.2177 0.2702 0.0378 0.0304 Uiso 1.0 2 calc R
H25A H 0.1143 0.5122 -0.0562 0.0441 Uiso 1.0 2 calc R
H25B H 0.0702 0.4305 0.0075 0.0441 Uiso 1.0 2 calc R
H25C H 0.0848 0.3226 -0.0594 0.0441 Uiso 1.0 2 calc R
H26A H 0.5134 0.6365 0.0345 0.0343 Uiso 1.0 2 calc R
H26B H 0.5457 0.7814 0.0901 0.0343 Uiso 1.0 2 calc R
H26C H 0.4883 0.8219 0.0113 0.0343 Uiso 1.0 2 calc R
H27A H 0.1623 0.8381 0.0449 0.0321 Uiso 1.0 2 calc R
H27B H 0.1434 1.0134 0.0769 0.0321 Uiso 1.0 2 calc R
H27C H 0.1146 0.8510 0.1152 0.0321 Uiso 1.0 2 calc R
H28A H 0.4368 0.7600 0.3584 0.0306 Uiso 1.0 2 calc R
H28B H 0.4190 0.8534 0.4283 0.0306 Uiso 1.0 2 calc R
H28C H 0.3779 0.9308 0.3518 0.0306 Uiso 1.0 2 calc R
H29A H 0.3948 0.4292 0.5797 0.0288 Uiso 1.0 2 calc R
H29B H 0.3839 0.3411 0.5042 0.0288 Uiso 1.0 2 calc R
H29C H 0.2850 0.3923 0.5343 0.0288 Uiso 1.0 2 calc R
H30A H 0.5153 0.7159 0.6040 0.0338 Uiso 1.0 2 calc R
H30B H 0.4998 0.8500 0.6616 0.0338 Uiso 1.0 2 calc R
H30C H 0.4730 0.8932 0.5790 0.0338 Uiso 1.0 2 calc R
H31A H 0.4391 0.5064 0.7551 0.0337 Uiso 1.0 2 calc R
H31B H 0.3288 0.5102 0.7752 0.0337 Uiso 1.0 2 calc R
H31C H 0.4237 0.5806 0.8296 0.0337 Uiso 1.0 2 calc R
H32A H 0.4196 1.1211 0.7801 0.0307 Uiso 1.0 2 calc R
H32B H 0.3424 1.2194 0.7215 0.0307 Uiso 1.0 2 calc R
H32C H 0.3956 1.0569 0.7000 0.0307 Uiso 1.0 2 calc R
H36A H 0.2318 0.1076 0.4604 0.0356 Uiso 1.0 2 calc R
H36B H 0.1364 -0.0126 0.4479 0.0356 Uiso 1.0 2 calc R
H36C H 0.1827 0.0496 0.5262 0.0356 Uiso 1.0 2 calc R
H38 H 0.0850 0.2944 0.2571 0.0256 Uiso 1.0 2 calc R
H39 H -0.0077 0.1388 0.1654 0.0283 Uiso 1.0 2 calc R
H40 H -0.1120 -0.0722 0.1903 0.0330 Uiso 1.0 2 calc R
H41 H -0.1228 -0.1297 0.3082 0.0353 Uiso 1.0 2 calc R
H42 H -0.0337 0.0281 0.4004 0.0308 Uiso 1.0 2 calc R

loop_
_atom_site_aniso_label
_atom_site_aniso_U_11
_atom_site_aniso_U_22
_atom_site_aniso_U_33
_atom_site_aniso_U_12
_atom_site_aniso_U_13
_atom_site_aniso_U_23
F1 0.0226(5) 0.0323(6) 0.0263(5) -0.0004(5) 0.0085(4) -0.0110(5)
F2 0.0188(5) 0.0384(7) 0.0456(6) -0.0043(5) 0.0127(5) -0.0149(6)
F3 0.0266(5) 0.0283(7) 0.0280(6) 0.0072(5) 0.0001(4) -0.0015(5)
O1 0.0204(6) 0.0316(8) 0.0181(6) -0.0035(6) 0.0036(5) -0.0023(6)
O2 0.0191(6) 0.0240(7) 0.0137(5) 0.0004(5) 0.0045(4) -0.0017(5)
O3 0.0311(7) 0.0329(8) 0.0166(6) -0.0024(6) 0.0048(5) 0.0053(5)
O4 0.0210(6) 0.0222(7) 0.0154(6) -0.0016(5) 0.0039(5) 0.0005(5)
O5 0.0205(6) 0.0299(8) 0.0170(6) 0.0045(6) 0.0030(5) -0.0056(6)
O6 0.0159(5) 0.0222(7) 0.0165(5) 0.0003(5) 0.0040(4) -0.0034(5)
O7 0.0240(6) 0.0250(7) 0.0120(5) -0.0040(6) 0.0030(5) 0.0009(5)
O8 0.0312(7) 0.0247(8) 0.0292(7) 0.0022(6) 0.0029(5) -0.0078(6)
O9 0.0223(6) 0.0242(7) 0.0276(7) -0.0003(6) 0.0102(5) -0.0060(6)
O10 0.0265(6) 0.0264(7) 0.0194(6) -0.0006(6) 0.0079(5) 0.0026(6)
C1 0.0231(9) 0.0187(9) 0.0139(7) -0.0030(7) 0.0056(6) 0.0027(7)
C2 0.0229(8) 0.0189(10) 0.0153(8) 0.0001(7) 0.0023(6) 0.0006(7)
C3 0.0185(8) 0.0220(10) 0.0157(8) 0.0003(7) 0.0035(6) -0.0017(7)
C4 0.0187(8) 0.0260(10) 0.0150(8) 0.0001(8) 0.0050(6) 0.0013(7)
C5 0.0213(8) 0.0272(10) 0.0166(8) 0.0031(7) 0.0075(7) 0.0000(7)
C6 0.0236(8) 0.0272(11) 0.0157(8) -0.0022(8) 0.0062(7) 0.0034(8)
C7 0.0286(9) 0.0235(10) 0.0208(8) -0.0048(8) 0.0046(7) 0.0025(7)
C8 0.0274(9) 0.0152(9) 0.0234(9) -0.0012(7) 0.0074(7) 0.0023(7)
C9 0.0241(8) 0.0203(10) 0.0209(8) 0.0018(8) 0.0034(7) -0.0010(8)
C10 0.0263(9) 0.0258(10) 0.0182(8) 0.0048(8) 0.0054(7) 0.0002(8)
C11 0.0175(8) 0.0242(10) 0.0168(8) -0.0000(7) 0.0064(6) -0.0027(7)
C12 0.0203(8) 0.0257(10) 0.0158(8) 0.0001(7) 0.0057(6) -0.0028(7)
C13 0.0152(8) 0.0242(10) 0.0170(8) -0.0021(7) 0.0047(6) -0.0043(7)
C14 0.0157(8) 0.0255(10) 0.0186(8) 0.0015(7) 0.0036(6) -0.0040(7)
C15 0.0209(8) 0.0249(10) 0.0174(8) 0.0006(8) 0.0046(7) -0.0032(7)
C16 0.0199(8) 0.0211(10) 0.0200(8) 0.0003(7) 0.0034(7) -0.0033(7)
C17 0.0171(8) 0.0180(9) 0.0190(8) -0.0009(7) 0.0025(6) -0.0029(7)
C18 0.0187(8) 0.0216(10) 0.0175(8) -0.0021(7) 0.0033(6) -0.0010(7)
C19 0.0181(8) 0.0205(10) 0.0156(8) -0.0030(7) 0.0030(6) -0.0010(7)
C20 0.0231(8) 0.0210(10) 0.0156(8) 0.0003(8) 0.0007(6) -0.0005(7)
C21 0.0225(9) 0.0210(10) 0.0181(8) 0.0043(8) -0.0010(7) 0.0009(7)
C22 0.0261(9) 0.0284(11) 0.0271(9) 0.0009(8) 0.0046(7) -0.0025(8)
C23 0.0413(11) 0.0371(13) 0.0302(10) -0.0016(10) 0.0115(9) -0.0018(9)
C24 0.0273(9) 0.0299(11) 0.0178(8) -0.0048(9) 0.0019(7) -0.0016(8)
C25 0.0297(10) 0.0483(15) 0.0292(10) -0.0022(10) -0.0019(8) -0.0052(10)
C26 0.0256(9) 0.0377(12) 0.0246(9) -0.0053(8) 0.0104(7) 0.0010(8)
C27 0.0300(9) 0.0291(11) 0.0213(9) 0.0041(8) 0.0049(7) 0.0036(8)
C28 0.0269(9) 0.0311(12) 0.0186(8) -0.0095(8) 0.0045(7) -0.0027(7)
C29 0.0237(9) 0.0288(11) 0.0187(8) 0.0051(8) 0.0016(7) -0.0020(7)
C30 0.0254(9) 0.0422(13) 0.0178(9) -0.0070(9) 0.0066(7) -0.0065(8)
C31 0.0336(10) 0.0260(11) 0.0244(9) 0.0053(8) 0.0044(8) 0.0001(8)
C32 0.0335(10) 0.0210(10) 0.0230(9) -0.0014(8) 0.0074(8) 0.0015(8)
C33 0.0170(8) 0.0216(10) 0.0125(7) 0.0009(7) 0.0015(6) 0.0009(7)
C34 0.0203(8) 0.0217(10) 0.0197(8) -0.0013(7) 0.0062(7) -0.0021(7)
C35 0.0179(8) 0.0292(11) 0.0227(9) -0.0020(8) 0.0036(7) -0.0073(8)
C36 0.0292(10) 0.0313(11) 0.0288(9) 0.0019(8) 0.0058(8) 0.0063(9)
C37 0.0185(8) 0.0213(10) 0.0237(9) 0.0020(7) 0.0054(7) -0.0030(7)
C38 0.0200(8) 0.0195(10) 0.0249(9) 0.0005(7) 0.0050(7) -0.0008(8)
C39 0.0255(9) 0.0234(10) 0.0211(8) 0.0055(8) 0.0024(7) -0.0002(8)
C40 0.0255(9) 0.0284(11) 0.0274(9) -0.0022(8) 0.0019(7) -0.0085(8)
C41 0.0283(10) 0.0260(11) 0.0349(10) -0.0062(8) 0.0079(8) -0.0037(8)
C42 0.0270(9) 0.0264(11) 0.0249(9) -0.0034(8) 0.0082(7) -0.0005(8)

loop_
_atom_type_symbol
_atom_type_description
_atom_type_scat_dispersion_real
_atom_type_scat_dispersion_imag
_atom_type_scat_source
C C 0.0181 0.0091
;
International Tables for Crystallography
(1992, Vol. C, Tables 4.2.6.8 and 6.1.1.4)
;
H H 0.0000 0.0000
;
International Tables for Crystallography
(1992, Vol. C, Table 6.1.1.4)
;
O O 0.0492 0.0322
;
International Tables for Crystallography
(1992, Vol. C, Tables 4.2.6.8 and 6.1.1.4)
;
F F 0.0727 0.0534
;
International Tables for Crystallography
(1992, Vol. C, Tables 4.2.6.8 and 6.1.1.4)
;

loop_
_geom_angle_atom_site_label_1
_geom_angle_atom_site_label_2
_geom_angle_atom_site_label_3
_geom_angle
_geom_angle_publ_flag
C1 O2 C11 116.03(12) yes
C3 O4 C6 110.36(12) yes
C13 O6 C33 118.55(13) yes
C34 O10 C36 116.44(14) yes
O1 C1 O2 123.87(16) yes
O1 C1 C2 124.50(15) yes
O2 C1 C2 111.63(13) yes
C1 C2 C3 112.56(14) yes
O4 C3 O5 111.77(13) yes
O4 C3 C2 106.99(13) yes
O4 C3 C4 104.91(13) yes
O5 C3 C2 110.10(14) yes
O5 C3 C4 107.37(13) yes
C2 C3 C4 115.65(14) yes
C3 C4 C5 100.04(13) yes
C3 C4 C24 118.48(15) yes
C5 C4 C24 116.03(14) yes
O3 C5 C4 126.82(15) yes
O3 C5 C6 124.78(17) yes
C4 C5 C6 108.38(13) yes
O4 C6 C5 103.21(14) yes
O4 C6 C7 108.76(13) yes
O4 C6 C26 110.29(13) yes
C5 C6 C7 111.94(14) yes
C5 C6 C26 111.71(14) yes
C7 C6 C26 110.66(16) yes
C6 C7 C8 114.38(16) yes
C7 C8 C9 118.76(14) yes
C7 C8 C27 116.71(15) yes
C9 C8 C27 124.52(17) yes
C8 C9 C10 127.74(15) yes
C9 C10 C11 113.12(15) yes
O2 C11 C10 111.08(14) yes
O2 C11 C12 105.50(12) yes
C10 C11 C12 115.23(15) yes
C11 C12 C13 110.65(15) yes
C11 C12 C28 112.77(14) yes
C13 C12 C28 110.77(13) yes
O6 C13 C12 106.77(12) yes
O6 C13 C14 106.78(13) yes
C12 C13 C14 117.05(15) yes
C13 C14 C15 113.82(14) yes
C13 C14 C29 110.84(15) yes
C15 C14 C29 110.53(14) yes
C14 C15 C16 113.06(14) yes
C15 C16 C17 121.50(15) yes
C15 C16 C30 114.02(14) yes
C17 C16 C30 124.48(14) yes
C16 C17 C18 127.24(14) yes
C17 C18 C19 112.24(13) yes
C17 C18 C31 110.11(15) yes
C19 C18 C31 109.73(14) yes
O7 C19 C18 108.20(12) yes
O7 C19 C20 107.81(13) yes
C18 C19 C20 114.21(14) yes
C19 C20 C21 108.05(14) yes
C19 C20 C32 114.03(14) yes
C21 C20 C32 111.78(15) yes
O8 C21 C20 121.96(16) yes
O8 C21 C22 120.06(16) yes
C20 C21 C22 117.97(15) yes
C21 C22 C23 113.00(14) yes
C4 C24 C25 111.09(17) yes
O6 C33 O9 126.14(15) yes
O6 C33 C34 110.53(14) yes
O9 C33 C34 123.09(16) yes
O10 C34 C33 106.90(12) yes
O10 C34 C35 102.55(14) yes
O10 C34 C37 114.54(15) yes
C33 C34 C35 111.88(15) yes
C33 C34 C37 112.42(14) yes
C35 C34 C37 108.20(13) yes
F1 C35 F2 106.65(15) yes
F1 C35 F3 107.93(15) yes
F1 C35 C34 114.08(13) yes
F2 C35 F3 106.80(13) yes
F2 C35 C34 110.35(16) yes
F3 C35 C34 110.69(15) yes
C34 C37 C38 120.50(16) yes
C34 C37 C42 119.58(16) yes
C38 C37 C42 119.67(16) yes
C37 C38 C39 119.75(17) yes
C38 C39 C40 120.76(17) yes
C39 C40 C41 119.41(17) yes
C40 C41 C42 120.54(19) yes
C37 C42 C41 119.86(17) yes
C3 O5 H5 109.470 no
C19 O7 H7 109.475 no
C1 C2 H2A 109.089 no
C1 C2 H2B 109.080 no
C3 C2 H2A 109.085 no
C3 C2 H2B 109.083 no
H2A C2 H2B 107.831 no
C3 C4 H4 107.178 no
C5 C4 H4 107.173 no
C24 C4 H4 107.174 no
C6 C7 H7A 108.660 no
C6 C7 H7B 108.658 no
C8 C7 H7A 108.672 no
C8 C7 H7B 108.673 no
H7A C7 H7B 107.596 no
C8 C9 H9 116.130 no
C10 C9 H9 116.127 no
C9 C10 H10A 108.953 no
C9 C10 H10B 108.948 no
C11 C10 H10A 108.952 no
C11 C10 H10B 108.965 no
H10A C10 H10B 107.765 no
O2 C11 H11 108.266 no
C10 C11 H11 108.273 no
C12 C11 H11 108.261 no
C11 C12 H12 107.461 no
C13 C12 H12 107.474 no
C28 C12 H12 107.463 no
O6 C13 H13 108.659 no
C12 C13 H13 108.663 no
C14 C13 H13 108.652 no
C13 C14 H14 105.057 no
C15 C14 H14 109.240 no
C29 C14 H14 106.976 no
C14 C15 H15A 108.963 no
C14 C15 H15B 108.964 no
C16 C15 H15A 108.977 no
C16 C15 H15B 108.979 no
H15A C15 H15B 107.758 no
C16 C17 H17 116.375 no
C18 C17 H17 116.388 no
C17 C18 H18 108.216 no
C19 C18 H18 108.224 no
C31 C18 H18 108.219 no
O7 C19 H19 108.839 no
C18 C19 H19 108.841 no
C20 C19 H19 108.840 no
C19 C20 H20 107.568 no
C21 C20 H20 107.579 no
C32 C20 H20 107.569 no
C21 C22 H22A 108.990 no
C21 C22 H22B 108.980 no
C23 C22 H22A 108.976 no
C23 C22 H22B 108.975 no
H22A C22 H22B 107.783 no
C22 C23 H23A 109.476 no
C22 C23 H23B 109.475 no
C22 C23 H23C 109.475 no
H23A C23 H23B 109.469 no
H23A C23 H23C 109.467 no
H23B C23 H23C 109.467 no
C4 C24 H24A 109.415 no
C4 C24 H24B 109.405 no
C25 C24 H24A 109.427 no
C25 C24 H24B 109.419 no
H24A C24 H24B 108.027 no
C24 C25 H25A 109.468 no
C24 C25 H25B 109.477 no
C24 C25 H25C 109.467 no
H25A C25 H25B 109.469 no
H25A C25 H25C 109.468 no
H25B C25 H25C 109.479 no
C6 C26 H26A 109.474 no
C6 C26 H26B 109.472 no
C6 C26 H26C 109.469 no
H26A C26 H26B 109.474 no
H26A C26 H26C 109.473 no
H26B C26 H26C 109.466 no
C8 C27 H27A 109.473 no
C8 C27 H27B 109.464 no
C8 C27 H27C 109.464 no
H27A C27 H27B 109.483 no
H27A C27 H27C 109.475 no
H27B C27 H27C 109.468 no
C12 C28 H28A 109.476 no
C12 C28 H28B 109.473 no
C12 C28 H28C 109.471 no
H28A C28 H28B 109.469 no
H28A C28 H28C 109.470 no
H28B C28 H28C 109.467 no
C14 C29 H29A 109.480 no
C14 C29 H29B 109.472 no
C14 C29 H29C 109.464 no
H29A C29 H29B 109.473 no
H29A C29 H29C 109.474 no
H29B C29 H29C 109.465 no
C16 C30 H30A 109.473 no
C16 C30 H30B 109.472 no
C16 C30 H30C 109.475 no
H30A C30 H30B 109.466 no
H30A C30 H30C 109.472 no
H30B C30 H30C 109.470 no
C18 C31 H31A 109.464 no
C18 C31 H31B 109.470 no
C18 C31 H31C 109.475 no
H31A C31 H31B 109.469 no
H31A C31 H31C 109.469 no
H31B C31 H31C 109.481 no
C20 C32 H32A 109.461 no
C20 C32 H32B 109.468 no
C20 C32 H32C 109.476 no
H32A C32 H32B 109.474 no
H32A C32 H32C 109.474 no
H32B C32 H32C 109.474 no
O10 C36 H36A 109.474 no
O10 C36 H36B 109.470 no
O10 C36 H36C 109.471 no
H36A C36 H36B 109.474 no
H36A C36 H36C 109.468 no
H36B C36 H36C 109.470 no
C37 C38 H38 120.123 no
C39 C38 H38 120.129 no
C38 C39 H39 119.615 no
C40 C39 H39 119.621 no
C39 C40 H40 120.292 no
C41 C40 H40 120.303 no
C40 C41 H41 119.733 no
C42 C41 H41 119.726 no
C37 C42 H42 120.066 no
C41 C42 H42 120.069 no

loop_
_geom_bond_atom_site_label_1
_geom_bond_atom_site_label_2
_geom_bond_distance
_geom_bond_publ_flag
F1 C35 1.329(2) yes
F2 C35 1.342(2) yes
F3 C35 1.340(2) yes
O1 C1 1.2104(19) yes
O2 C1 1.3408(19) yes
O2 C11 1.461(2) yes
O3 C5 1.2156(19) yes
O4 C3 1.425(2) yes
O4 C6 1.450(2) yes
O5 C3 1.401(3) yes
O6 C13 1.469(2) yes
O6 C33 1.336(2) yes
O7 C19 1.4438(17) yes
O8 C21 1.212(3) yes
O9 C33 1.199(2) yes
O10 C34 1.420(2) yes
O10 C36 1.434(3) yes
C1 C2 1.506(3) yes
C2 C3 1.538(3) yes
C3 C4 1.532(2) yes
C4 C5 1.500(3) yes
C4 C24 1.526(3) yes
C5 C6 1.527(3) yes
C6 C7 1.552(3) yes
C6 C26 1.522(3) yes
C7 C8 1.518(3) yes
C8 C9 1.325(3) yes
C8 C27 1.513(3) yes
C9 C10 1.506(3) yes
C10 C11 1.541(3) yes
C11 C12 1.533(2) yes
C12 C13 1.530(3) yes
C12 C28 1.532(3) yes
C13 C14 1.540(2) yes
C14 C15 1.546(3) yes
C14 C29 1.524(3) yes
C15 C16 1.516(2) yes
C16 C17 1.329(3) yes
C16 C30 1.511(3) yes
C17 C18 1.511(2) yes
C18 C19 1.541(3) yes
C18 C31 1.531(3) yes
C19 C20 1.540(3) yes
C20 C21 1.522(3) yes
C20 C32 1.521(3) yes
C21 C22 1.518(3) yes
C22 C23 1.522(3) yes
C24 C25 1.522(3) yes
C33 C34 1.550(3) yes
C34 C35 1.545(3) yes
C34 C37 1.531(3) yes
C37 C38 1.394(3) yes
C37 C42 1.395(3) yes
C38 C39 1.390(3) yes
C39 C40 1.382(3) yes
C40 C41 1.390(3) yes
C41 C42 1.388(3) yes
O5 H5 0.840 no
O7 H7 0.840 no
C2 H2A 0.990 no
C2 H2B 0.990 no
C4 H4 1.000 no
C7 H7A 0.990 no
C7 H7B 0.990 no
C9 H9 0.950 no
C10 H10A 0.990 no
C10 H10B 0.990 no
C11 H11 1.000 no
C12 H12 1.000 no
C13 H13 1.000 no
C14 H14 0.951 no
C15 H15A 0.990 no
C15 H15B 0.990 no
C17 H17 0.950 no
C18 H18 1.000 no
C19 H19 1.000 no
C20 H20 1.000 no
C22 H22A 0.990 no
C22 H22B 0.990 no
C23 H23A 0.980 no
C23 H23B 0.980 no
C23 H23C 0.980 no
C24 H24A 0.990 no
C24 H24B 0.990 no
C25 H25A 0.980 no
C25 H25B 0.980 no
C25 H25C 0.980 no
C26 H26A 0.980 no
C26 H26B 0.980 no
C26 H26C 0.980 no
C27 H27A 0.980 no
C27 H27B 0.980 no
C27 H27C 0.980 no
C28 H28A 0.980 no
C28 H28B 0.980 no
C28 H28C 0.980 no
C29 H29A 0.980 no
C29 H29B 0.980 no
C29 H29C 0.980 no
C30 H30A 0.980 no
C30 H30B 0.980 no
C30 H30C 0.980 no
C31 H31A 0.980 no
C31 H31B 0.980 no
C31 H31C 0.980 no
C32 H32A 0.980 no
C32 H32B 0.980 no
C32 H32C 0.980 no
C36 H36A 0.980 no
C36 H36B 0.980 no
C36 H36C 0.980 no
C38 H38 0.950 no
C39 H39 0.950 no
C40 H40 0.950 no
C41 H41 0.950 no
C42 H42 0.950 no

loop_
_geom_contact_atom_site_label_1
_geom_contact_atom_site_label_2
_geom_contact_distance
_geom_contact_publ_flag
_geom_contact_site_symmetry_2
F1 O6 2.6276(16) no .
F1 O10 2.6120(18) no .
F1 C33 3.052(2) no .
F2 O10 2.8106(16) no .
F2 C37 2.729(3) no .
F2 C42 2.946(3) no .
F3 O6 2.8260(14) no .
F3 O10 3.5090(16) no .
F3 C33 2.8763(19) no .
F3 C37 2.945(3) no .
F3 C38 3.173(3) no .
O1 C3 3.193(2) no .
O1 C4 3.157(2) no .
O1 C9 3.480(3) no .
O1 C10 3.129(3) no .
O1 C11 2.675(2) no .
O1 C38 3.442(3) no .
O2 O4 3.1377(17) no .
O2 O6 3.3278(16) no .
O2 O9 3.2382(17) no .
O2 C3 3.311(2) no .
O2 C8 3.564(2) no .
O2 C9 2.700(2) no .
O2 C13 2.8210(19) no .
O2 C28 2.956(2) no .
O2 C33 3.479(2) no .
O3 O4 3.5012(16) no .
O3 C3 3.466(2) no .
O3 C7 3.189(3) no .
O3 C24 2.958(3) no .
O3 C25 3.328(3) no .
O3 C26 2.985(2) no .
O4 C1 2.889(2) no .
O4 C8 2.858(2) no .
O4 C9 3.064(3) no .
O5 C5 2.898(2) no .
O5 C6 3.030(3) no .
O5 C24 2.8586(19) no .
O5 C26 3.395(3) no .
O6 O10 2.9953(18) no .
O6 C11 2.841(2) no .
O6 C15 3.0664(19) no .
O6 C29 2.8157(19) no .
O6 C35 2.677(2) no .
O7 O8 3.2976(19) no .
O7 C21 2.809(2) no .
O7 C22 3.582(2) no .
O7 C31 2.936(3) no .
O7 C32 3.014(3) no .
O8 C19 3.383(3) no .
O8 C23 3.031(3) no .
O8 C32 2.765(3) no .
O9 O10 3.1204(19) no .
O9 C1 3.350(2) no .
O9 C13 2.764(2) no .
O9 C29 3.594(2) no .
O9 C36 3.114(3) no .
O9 C37 2.912(2) no .
O9 C38 3.0018(19) no .
O10 C42 2.871(2) no .
C1 C4 3.068(3) no .
C1 C8 3.572(3) no .
C1 C9 3.165(3) no .
C1 C10 3.082(3) no .
C2 C24 3.407(3) no .
C3 C7 3.547(3) no .
C3 C26 3.315(3) no .
C4 C7 3.449(3) no .
C4 C8 3.497(3) no .
C4 C27 3.595(3) no .
C5 C8 3.155(3) no .
C5 C25 3.292(3) no .
C5 C27 3.364(3) no .
C6 C9 3.329(3) no .
C6 C27 3.450(3) no .
C9 C12 3.503(3) no .
C9 C28 3.421(3) no .
C10 C27 3.107(3) no .
C10 C28 3.081(3) no .
C11 C33 3.426(3) no .
C12 C15 3.076(3) no .
C12 C33 3.430(3) no .
C14 C17 3.579(3) no .
C14 C28 3.083(3) no .
C14 C30 3.089(3) no .
C14 C33 3.382(3) no .
C15 C28 3.540(3) no .
C16 C29 3.055(3) no .
C16 C31 3.490(3) no .
C17 C20 3.002(3) no .
C17 C32 3.461(3) no .
C18 C30 3.100(3) no .
C18 C32 3.059(3) no .
C19 C22 3.116(3) no .
C29 C33 3.308(2) no .
C33 C36 2.902(3) no .
C33 C38 2.954(3) no .
C35 C38 3.294(3) no .
C35 C42 3.273(3) no .
C36 C37 3.029(3) no .
C36 C42 3.213(3) no .
C37 C40 2.789(3) no .
C38 C41 2.775(3) no .
C39 C42 2.774(3) no .
F1 O10 2.9756(17) no 2_556
F1 C36 3.217(3) no 2_556
F1 C42 3.552(2) no 2_556
F2 C15 3.597(2) no 2_546
F2 C17 3.5265(18) no 2_546
F2 C36 3.213(3) no 2_556
F3 C22 3.2414(19) no 2_546
O3 O7 2.8215(18) no 1_554
O3 C19 3.552(2) no 1_554
O3 C23 3.493(3) no 1_554
O4 C32 3.575(2) no 2_646
O5 O7 2.7888(15) no 2_646
O5 C26 3.272(3) no 2_645
O7 O3 2.8215(18) no 1_556
O7 O5 2.7888(15) no 2_656
O8 C40 3.300(3) no 2_566
O10 F1 2.9756(17) no 2_546
C15 F2 3.597(2) no 2_556
C15 C36 3.567(3) no 1_565
C17 F2 3.5265(18) no 2_556
C19 O3 3.552(2) no 1_556
C22 F3 3.2414(19) no 2_556
C22 C38 3.588(3) no 2_556
C23 O3 3.493(3) no 1_556
C26 O5 3.272(3) no 2_655
C32 O4 3.575(2) no 2_656
C36 F1 3.217(3) no 2_546
C36 F2 3.213(3) no 2_546
C36 C15 3.567(3) no 1_545
C38 C22 3.588(3) no 2_546
C40 O8 3.300(3) no 2_536
C42 F1 3.552(2) no 2_546
F1 H15B 3.1474 no .
F1 H29C 3.5251 no .
F2 H42 2.8704 no .
F3 H11 2.8009 no .
F3 H38 2.9983 no .
O1 H2A 2.6124 no .
O1 H2B 3.1550 no .
O1 H4 2.4105 no .
O1 H10A 2.8871 no .
O1 H11 2.4122 no .
O1 H25B 3.5524 no .
O1 H27C 3.1354 no .
O1 H38 2.5290 no .
O2 H2A 3.0912 no .
O2 H2B 2.3751 no .
O2 H9 2.7702 no .
O2 H10A 2.9913 no .
O2 H10B 3.2296 no .
O2 H12 3.2422 no .
O2 H13 2.4500 no .
O2 H28A 2.6691 no .
O2 H28C 3.2740 no .
O3 H4 2.9120 no .
O3 H7B 2.9473 no .
O3 H24A 2.7787 no .
O3 H25A 2.7561 no .
O3 H26A 3.0562 no .
O3 H26C 2.8714 no .
O3 H27A 2.9843 no .
O4 H2A 3.2362 no .
O4 H2B 2.5833 no .
O4 H4 2.6422 no .
O4 H5 2.4001 no .
O4 H7A 2.7511 no .
O4 H7B 3.2771 no .
O4 H9 2.9400 no .
O4 H26A 2.6727 no .
O4 H26B 2.6102 no .
O4 H26C 3.2768 no .
O5 H2A 2.5962 no .
O5 H2B 2.6280 no .
O5 H4 3.1959 no .
O5 H24A 2.8076 no .
O5 H24B 2.8288 no .
O5 H26A 2.8625 no .
O6 H11 2.4484 no .
O6 H12 2.5724 no .
O6 H14 3.2011 no .
O6 H15A 3.3406 no .
O6 H15B 2.8091 no .
O6 H29B 3.0084 no .
O6 H29C 2.5346 no .
O6 H36A 3.3749 no .
O6 H38 3.5829 no .
O7 H18 2.5490 no .
O7 H20 3.2583 no .
O7 H23B 3.1299 no .
O7 H31B 3.3507 no .
O7 H31C 2.5617 no .
O7 H32A 2.6715 no .
O7 H32C 3.4469 no .
O8 H20 3.0470 no .
O8 H22A 3.1492 no .
O8 H22B 2.6252 no .
O8 H23A 2.7269 no .
O8 H23B 3.4574 no .
O8 H32A 2.7583 no .
O8 H32B 2.6477 no .
O9 H11 3.3529 no .
O9 H13 2.3214 no .
O9 H29B 3.1185 no .
O9 H29C 3.4592 no .
O9 H36A 2.4468 no .
O9 H36B 3.4227 no .
O9 H38 2.6164 no .
O10 H29C 2.9408 no .
O10 H42 2.5439 no .
C1 H4 2.6031 no .
C1 H9 3.4792 no .
C1 H10A 3.2209 no .
C1 H11 2.4979 no .
C1 H13 3.4388 no .
C1 H38 3.0648 no .
C2 H4 2.6604 no .
C2 H5 2.6429 no .
C2 H24B 3.0887 no .
C3 H24A 2.9979 no .
C3 H24B 2.7129 no .
C3 H26A 3.1803 no .
C4 H2A 2.8433 no .
C4 H2B 3.4267 no .
C4 H5 3.0821 no .
C4 H25A 2.6890 no .
C4 H25B 2.7198 no .
C4 H25C 3.3551 no .
C4 H26A 3.5682 no .
C4 H27A 3.0284 no .
C5 H5 3.4441 no .
C5 H7A 3.3855 no .
C5 H7B 2.7004 no .
C5 H24A 2.6486 no .
C5 H24B 3.3619 no .
C5 H25A 3.0087 no .
C5 H26A 2.6452 no .
C5 H26B 3.3568 no .
C5 H26C 2.7927 no .
C5 H27A 2.7050 no .
C6 H4 2.8083 no .
C6 H5 3.2253 no .
C6 H9 3.3181 no .
C6 H27A 3.1745 no .
C7 H4 3.3728 no .
C7 H9 2.5224 no .
C7 H26A 3.3734 no .
C7 H26B 2.7493 no .
C7 H26C 2.6787 no .
C7 H27A 2.6511 no .
C7 H27B 2.9645 no .
C7 H27C 3.3680 no .
C8 H4 2.9965 no .
C8 H10A 2.6408 no .
C8 H10B 3.1349 no .
C9 H7A 2.5518 no .
C9 H7B 3.1971 no .
C9 H11 3.2832 no .
C9 H27A 3.2189 no .
C9 H27B 3.0017 no .
C9 H27C 2.6260 no .
C9 H28A 3.4236 no .
C9 H28C 2.9030 no .
C10 H12 2.7945 no .
C10 H27B 3.5513 no .
C10 H27C 2.7222 no .
C10 H28A 3.4130 no .
C10 H28C 2.7084 no .
C11 H9 2.8055 no .
C11 H13 2.7021 no .
C11 H28A 2.7840 no .
C11 H28B 3.3862 no .
C11 H28C 2.7154 no .
C12 H9 3.4119 no .
C12 H10A 3.3290 no .
C12 H10B 2.5912 no .
C12 H14 2.8392 no .
C12 H15A 2.6691 no .
C12 H15B 3.3890 no .
C13 H11 2.6819 no .
C13 H15A 2.7136 no .
C13 H15B 2.8349 no .
C13 H28A 2.7084 no .
C13 H28B 2.7106 no .
C13 H28C 3.3623 no .
C13 H29A 3.3628 no .
C13 H29B 2.6517 no .
C13 H29C 2.7731 no .
C14 H12 2.8053 no .
C14 H28A 3.3470 no .
C14 H28B 2.7429 no .
C14 H30A 2.8979 no .
C14 H30C 3.2160 no .
C15 H12 2.7315 no .
C15 H13 3.4230 no .
C15 H17 2.5817 no .
C15 H28B 2.9992 no .
C15 H29A 2.7167 no .
C15 H29B 3.3687 no .
C15 H29C 2.7005 no .
C15 H30A 2.8572 no .
C15 H30B 3.3561 no .
C15 H30C 2.6402 no .
C16 H14 2.7035 no .
C16 H18 2.6366 no .
C16 H20 3.4455 no .
C16 H29A 2.7187 no .
C16 H29C 3.3524 no .
C16 H31A 3.3792 no .
C16 H32C 3.0353 no .
C17 H15A 3.1011 no .
C17 H15B 2.5404 no .
C17 H19 2.8091 no .
C17 H20 2.7017 no .
C17 H29A 3.1786 no .
C17 H30A 3.0490 no .
C17 H30B 2.6093 no .
C17 H30C 3.1926 no .
C17 H31A 2.6990 no .
C17 H31B 2.6702 no .
C17 H31C 3.3373 no .
C17 H32C 2.9370 no .
C18 H7 2.8844 no .
C18 H20 2.8113 no .
C18 H30A 3.5855 no .
C18 H30B 2.6930 no .
C18 H32A 3.2436 no .
C18 H32C 2.7860 no .
C19 H17 2.7447 no .
C19 H22A 2.8838 no .
C19 H23B 3.2477 no .
C19 H31A 3.3580 no .
C19 H31B 2.7421 no .
C19 H31C 2.6527 no .
C19 H32A 2.7224 no .
C19 H32B 3.3964 no .
C19 H32C 2.8128 no .
C20 H7 3.0076 no .
C20 H17 3.1757 no .
C20 H18 2.8355 no .
C20 H22A 2.5877 no .
C20 H22B 3.2455 no .
C21 H7 3.1555 no .
C21 H19 2.6579 no .
C21 H23A 2.6450 no .
C21 H23B 2.8331 no .
C21 H23C 3.3585 no .
C21 H32A 2.7834 no .
C21 H32B 2.6490 no .
C21 H32C 3.3540 no .
C22 H19 2.7626 no .
C22 H20 2.7354 no .
C23 H7 3.3754 no .
C23 H19 3.2025 no .
C24 H2A 3.1875 no .
C25 H4 2.5219 no .
C26 H5 3.3469 no .
C26 H7A 2.6151 no .
C26 H7B 2.7965 no .
C27 H4 2.8799 no .
C27 H7A 3.3445 no .
C27 H7B 2.6202 no .
C27 H9 3.3408 no .
C27 H10A 2.6795 no .
C28 H9 2.9370 no .
C28 H10B 2.9066 no .
C28 H11 3.3951 no .
C28 H13 2.7515 no .
C28 H14 2.8118 no .
C28 H15A 2.9807 no .
C29 H13 2.7336 no .
C29 H15A 3.3685 no .
C29 H15B 2.6972 no .
C29 H30A 3.3524 no .
C29 H36A 3.2316 no .
C30 H14 2.7325 no .
C30 H15A 2.7388 no .
C30 H15B 3.3737 no .
C30 H17 3.3452 no .
C30 H18 2.6617 no .
C30 H28B 3.5290 no .
C30 H29A 3.2937 no .
C30 H32C 2.9344 no .
C31 H7 3.0329 no .
C31 H17 2.8462 no .
C31 H19 2.6414 no .
C32 H18 2.7907 no .
C32 H19 3.4066 no .
C32 H30B 3.2888 no .
C33 H11 2.8935 no .
C33 H13 2.4383 no .
C33 H29B 3.1634 no .
C33 H29C 2.9369 no .
C33 H36A 2.5095 no .
C33 H36B 3.3741 no .
C33 H38 2.6335 no .
C34 H29C 3.5011 no .
C34 H36A 2.5973 no .
C34 H36B 2.7062 no .
C34 H36C 3.2441 no .
C34 H38 2.6962 no .
C34 H42 2.6774 no .
C35 H38 3.3780 no .
C35 H42 3.3360 no .
C36 H29B 3.5635 no .
C36 H29C 3.1018 no .
C36 H42 2.8678 no .
C37 H36A 3.2626 no .
C37 H36B 2.7772 no .
C37 H39 3.2639 no .
C37 H41 3.2646 no .
C38 H40 3.2674 no .
C38 H42 3.2696 no .
C39 H41 3.2504 no .
C40 H38 3.2650 no .
C40 H42 3.2687 no .
C41 H39 3.2510 no .
C42 H36B 2.6467 no .
C42 H38 3.2699 no .
C42 H40 3.2697 no .
H2A H4 2.9509 no .
H2A H5 2.9482 no .
H2A H24B 2.6044 no .
H2A H38 3.4988 no .
H2B H4 3.5700 no .
H2B H5 2.5417 no .
H2B H13 3.5778 no .
H4 H24A 2.8382 no .
H4 H24B 2.4963 no .
H4 H25A 2.6882 no .
H4 H25B 2.3743 no .
H4 H25C 3.4584 no .
H4 H27A 2.4238 no .
H4 H27C 2.8784 no .
H5 H26A 2.7904 no .
H5 H26B 3.5670 no .
H7A H9 2.2832 no .
H7A H26A 3.5458 no .
H7A H26B 2.4775 no .
H7A H26C 2.7866 no .
H7A H27A 3.5726 no .
H7B H9 3.3769 no .
H7B H26B 3.1676 no .
H7B H26C 2.5916 no .
H7B H27A 2.5358 no .
H7B H27B 2.7567 no .
H7B H27C 3.5536 no .
H7 H18 3.1743 no .
H7 H19 2.0592 no .
H7 H23A 3.5282 no .
H7 H23B 2.6721 no .
H7 H31B 3.2796 no .
H7 H31C 2.5182 no .
H7 H32A 3.4829 no .
H9 H10A 2.8716 no .
H9 H10B 2.4333 no .
H9 H27C 3.5562 no .
H9 H28A 2.8024 no .
H9 H28C 2.3998 no .
H10A H11 2.1949 no .
H10A H12 3.4029 no .
H10A H27A 3.4895 no .
H10A H27B 3.1084 no .
H10A H27C 2.0485 no .
H10B H11 2.6126 no .
H10B H12 2.4952 no .
H10B H27C 3.3779 no .
H10B H28A 3.4745 no .
H10B H28C 2.3559 no .
H11 H12 2.3439 no .
H11 H13 2.9638 no .
H11 H38 3.1993 no .
H12 H13 2.8694 no .
H12 H14 3.1752 no .
H12 H15A 2.1524 no .
H12 H15B 2.9077 no .
H12 H28A 2.8604 no .
H12 H28B 2.3370 no .
H12 H28C 2.3712 no .
H13 H14 2.2610 no .
H13 H15A 3.5969 no .
H13 H28A 2.5711 no .
H13 H28B 3.0655 no .
H13 H29A 3.5823 no .
H13 H29B 2.4921 no .
H13 H29C 3.1229 no .
H14 H15A 2.4046 no .
H14 H15B 2.8490 no .
H14 H28A 2.9252 no .
H14 H28B 2.3289 no .
H14 H29A 2.3055 no .
H14 H29B 2.3300 no .
H14 H29C 2.8093 no .
H14 H30A 2.3527 no .
H14 H30C 2.7783 no .
H15A H17 3.2364 no .
H15A H28B 2.4315 no .
H15A H28C 3.4963 no .
H15A H29C 3.5821 no .
H15A H30A 3.2012 no .
H15A H30B 3.5473 no .
H15A H30C 2.4781 no .
H15B H17 2.2619 no .
H15B H29A 2.9879 no .
H15B H29B 3.5889 no .
H15B H29C 2.5029 no .
H15B H30C 3.5500 no .
H17 H18 2.8740 no .
H17 H19 2.6903 no .
H17 H20 2.6708 no .
H17 H29A 3.3825 no .
H17 H29C 3.4913 no .
H17 H30B 3.5361 no .
H17 H31A 3.1633 no .
H17 H31B 2.6841 no .
H17 H32C 3.5642 no .
H18 H19 2.8823 no .
H18 H20 3.2137 no .
H18 H30A 3.1495 no .
H18 H30B 2.0004 no .
H18 H30C 3.4325 no .
H18 H31A 2.3428 no .
H18 H31B 2.8667 no .
H18 H31C 2.3860 no .
H18 H32A 2.7972 no .
H18 H32C 2.3889 no .
H19 H20 2.3409 no .
H19 H22A 2.3195 no .
H19 H23B 2.6812 no .
H19 H31A 3.5665 no .
H19 H31B 2.5021 no .
H19 H31C 2.8288 no .
H20 H22A 2.4467 no .
H20 H22B 3.2191 no .
H20 H32A 2.8513 no .
H20 H32B 2.3872 no .
H20 H32C 2.3060 no .
H22A H23A 2.8518 no .
H22A H23B 2.2986 no .
H22A H23C 2.4303 no .
H22B H23A 2.4459 no .
H22B H23B 2.8487 no .
H22B H23C 2.2861 no .
H24A H25A 2.3843 no .
H24A H25B 2.8620 no .
H24A H25C 2.3512 no .
H24B H25A 2.8623 no .
H24B H25B 2.3611 no .
H24B H25C 2.3741 no .
H25A H27A 3.2926 no .
H25B H27A 3.5862 no .
H28B H30A 3.5632 no .
H28B H30C 2.8663 no .
H29A H30A 2.8421 no .
H29A H31A 3.3671 no .
H29B H36A 2.8133 no .
H29C H36A 2.7536 no .
H29C H36C 3.1168 no .
H30B H31A 3.5125 no .
H30B H32A 3.4877 no .
H30B H32C 2.3991 no .
H30C H32C 3.0277 no .
H36B H42 2.3262 no .
H36C H42 3.4274 no .
H38 H39 2.3367 no .
H39 H40 2.3303 no .
H40 H41 2.3409 no .
H41 H42 2.3347 no .
F1 H36B 3.1270 no 2_556
F1 H36C 2.9980 no 2_556
F1 H42 2.6127 no 2_556
F2 H15B 2.8898 no 2_546
F2 H17 2.8538 no 2_546
F2 H20 2.8885 no 2_546
F2 H36B 3.1551 no 2_556
F2 H36C 2.5089 no 2_556
F3 H20 3.1273 no 2_546
F3 H22A 2.7502 no 2_546
F3 H22B 2.9117 no 2_546
F3 H41 3.2528 no 1_565
O1 H22B 3.2456 no 2_546
O1 H23C 3.0367 no 2_546
O2 H30B 3.4319 no 2_646
O3 H7 1.9817 no 1_554
O3 H19 3.1884 no 1_554
O3 H23B 2.5534 no 1_554
O3 H31C 3.3363 no 1_554
O4 H32A 2.6340 no 2_646
O5 H7A 3.3882 no 1_545
O5 H7B 3.4973 no 1_545
O5 H7 3.0733 no 2_646
O5 H18 3.3781 no 2_646
O5 H26A 3.2786 no 2_645
O5 H26C 2.5080 no 2_645
O5 H31C 3.3120 no 2_646
O7 H5 1.9871 no 2_656
O7 H26A 3.1952 no 2_656
O7 H26C 3.1004 no 1_556
O8 H24A 2.8286 no 1_566
O8 H25C 3.4252 no 1_566
O8 H26B 2.8643 no 2_656
O8 H31B 2.8585 no 1_565
O8 H40 2.5067 no 2_566
O8 H41 3.1861 no 2_566
O9 H10B 2.9719 no 1_545
O9 H28C 3.3722 no 1_545
O9 H30A 3.2149 no 2_646
O9 H30B 3.5721 no 2_646
C2 H18 3.2892 no 2_646
C2 H30B 3.4525 no 2_646
C3 H32A 3.5250 no 2_646
C5 H7 3.0089 no 1_554
C5 H23B 3.4013 no 1_554
C6 H7 3.5937 no 1_554
C6 H32A 3.5130 no 2_646
C7 H31C 3.3924 no 2_656
C8 H2A 3.3130 no 1_565
C8 H24B 3.5736 no 1_565
C9 H2A 3.3637 no 1_565
C12 H36A 3.5889 no 1_565
C12 H36B 3.3761 no 1_565
C13 H30C 3.3301 no 2_646
C14 H30C 3.3504 no 2_646
C15 H36A 3.5654 no 1_565
C15 H36B 3.3993 no 1_565
C15 H36C 3.1606 no 1_565
C18 H2B 3.3731 no 2_656
C18 H5 3.1964 no 2_656
C19 H5 3.0844 no 2_656
C21 H40 3.0799 no 2_566
C21 H41 3.1994 no 2_566
C22 H25C 3.5148 no 1_566
C22 H38 3.4418 no 2_556
C22 H40 3.2547 no 2_566
C23 H25B 3.5308 no 2_556
C23 H25C 3.0559 no 1_566
C23 H27A 3.1523 no 1_556
C23 H27B 3.5701 no 1_556
C23 H39 3.2372 no 2_556
C24 H23A 3.0592 no 1_544
C24 H27B 3.4301 no 1_545
C25 H23A 3.0842 no 1_544
C25 H27B 3.4989 no 2_545
C25 H27C 3.2423 no 2_545
C25 H39 3.3160 no 2_555
C25 H40 3.1129 no 2_555
C26 H5 3.4335 no 2_655
C26 H7 3.4109 no 1_554
C26 H24A 3.5000 no 2_655
C26 H26A 3.5994 no 2_655
C26 H32A 3.3954 no 2_646
C27 H23A 3.4433 no 1_554
C27 H24B 3.3103 no 1_565
C27 H25B 3.3413 no 2_555
C27 H25C 3.3351 no 2_555
C27 H39 3.5354 no 1_565
C28 H29A 2.9761 no 2_656
C28 H29B 3.4354 no 2_656
C28 H30A 3.4105 no 2_656
C29 H28A 3.4537 no 2_646
C29 H28B 3.0552 no 2_646
C29 H30C 3.4308 no 2_646
C30 H2B 3.4361 no 2_656
C30 H13 2.9316 no 2_656
C30 H29B 3.2534 no 2_656
C31 H5 3.4303 no 2_656
C31 H7A 3.0432 no 2_646
C31 H26B 3.4231 no 2_646
C31 H32B 3.0970 no 1_545
C32 H26B 3.5835 no 2_656
C32 H31A 3.3813 no 1_565
C32 H31B 3.4102 no 1_565
C35 H36C 3.2636 no 2_556
C36 H12 2.9521 no 1_545
C36 H15A 2.7655 no 1_545
C36 H15B 3.5078 no 1_545
C37 H10B 3.3340 no 1_545
C37 H22A 3.4007 no 2_546
C38 H10A 3.3930 no 1_545
C38 H10B 3.0698 no 1_545
C38 H22A 2.7380 no 2_546
C39 H10A 2.9927 no 1_545
C39 H10B 3.3618 no 1_545
C39 H19 3.4447 no 2_546
C39 H22A 2.8993 no 2_546
C39 H23B 3.3907 no 2_546
C39 H23C 3.4722 no 2_546
C39 H25A 3.1851 no 2_545
C39 H27C 3.5173 no 1_545
C40 H10A 3.1598 no 1_545
C40 H19 3.3166 no 2_546
C40 H22B 3.1286 no 2_536
C40 H25A 3.2414 no 2_545
C40 H25C 3.4909 no 2_545
C40 H31B 3.4161 no 2_546
C41 H17 3.2320 no 2_546
C41 H22B 3.3929 no 2_536
C41 H31B 3.3939 no 2_546
C42 H17 3.2312 no 2_546
H2A C8 3.3130 no 1_545
H2A C9 3.3637 no 1_545
H2A H7A 3.3648 no 1_545
H2A H9 3.4430 no 1_545
H2A H27B 3.3498 no 1_545
H2B C18 3.3731 no 2_646
H2B C30 3.4361 no 2_646
H2B H18 2.3965 no 2_646
H2B H30B 2.5004 no 2_646
H2B H32A 3.2556 no 2_646
H2B H32C 3.3590 no 2_646
H5 O7 1.9871 no 2_646
H5 C18 3.1964 no 2_646
H5 C19 3.0844 no 2_646
H5 C26 3.4335 no 2_645
H5 C31 3.4303 no 2_646
H5 H7A 3.4745 no 1_545
H5 H7 2.3740 no 2_646
H5 H18 2.7236 no 2_646
H5 H26A 3.4685 no 2_645
H5 H26C 2.5880 no 2_645
H5 H31C 2.8045 no 2_646
H5 H32A 3.0309 no 2_646
H7A O5 3.3882 no 1_565
H7A C31 3.0432 no 2_656
H7A H2A 3.3648 no 1_565
H7A H5 3.4745 no 1_565
H7A H31A 2.7907 no 2_656
H7A H31C 2.4289 no 2_656
H7B O5 3.4973 no 1_565
H7B H7 3.3868 no 1_554
H7B H23A 3.2705 no 1_554
H7B H23B 3.4689 no 1_554
H7B H24A 3.5207 no 1_565
H7B H24B 2.9481 no 1_565
H7B H26A 3.1575 no 2_655
H7 O3 1.9817 no 1_556
H7 O5 3.0733 no 2_656
H7 C5 3.0089 no 1_556
H7 C6 3.5937 no 1_556
H7 C26 3.4109 no 1_556
H7 H5 2.3740 no 2_656
H7 H7B 3.3868 no 1_556
H7 H26A 3.5556 no 1_556
H7 H26A 3.3956 no 2_656
H7 H26C 2.7340 no 1_556
H9 H2A 3.4430 no 1_565
H9 H31A 2.8623 no 2_656
H10A C38 3.3930 no 1_565
H10A C39 2.9927 no 1_565
H10A C40 3.1598 no 1_565
H10A H22B 3.4123 no 2_546
H10A H39 3.1686 no 1_565
H10A H40 3.4367 no 1_565
H10B O9 2.9719 no 1_565
H10B C37 3.3340 no 1_565
H10B C38 3.0698 no 1_565
H10B C39 3.3618 no 1_565
H10B H36A 3.5734 no 1_565
H10B H36B 3.5085 no 1_565
H10B H38 3.2456 no 1_565
H11 H22B 3.4134 no 2_546
H12 C36 2.9521 no 1_565
H12 H36A 2.7359 no 1_565
H12 H36B 2.3777 no 1_565
H12 H36C 3.3618 no 1_565
H13 C30 2.9316 no 2_646
H13 H30A 2.9877 no 2_646
H13 H30B 2.7740 no 2_646
H13 H30C 2.5481 no 2_646
H14 H28B 3.1791 no 2_646
H14 H29B 3.1785 no 2_656
H14 H30C 2.8440 no 2_646
H15A C36 2.7655 no 1_565
H15A H36A 2.6239 no 1_565
H15A H36B 2.6973 no 1_565
H15A H36C 2.5059 no 1_565
H15B F2 2.8898 no 2_556
H15B C36 3.5078 no 1_565
H15B H36B 3.1859 no 1_565
H15B H36C 3.0599 no 1_565
H15B H42 3.4123 no 2_556
H17 F2 2.8538 no 2_556
H17 C41 3.2320 no 2_556
H17 C42 3.2312 no 2_556
H17 H41 3.2813 no 2_556
H17 H42 3.2709 no 2_556
H18 O5 3.3781 no 2_656
H18 C2 3.2892 no 2_656
H18 H2B 2.3965 no 2_656
H18 H5 2.7236 no 2_656
H19 O3 3.1884 no 1_556
H19 C39 3.4447 no 2_556
H19 C40 3.3166 no 2_556
H19 H40 3.4740 no 2_556
H20 F2 2.8885 no 2_556
H20 F3 3.1273 no 2_556
H20 H36C 3.4821 no 1_565
H20 H41 3.4441 no 2_566
H22A F3 2.7502 no 2_556
H22A C37 3.4007 no 2_556
H22A C38 2.7380 no 2_556
H22A C39 2.8993 no 2_556
H22A H38 2.7661 no 2_556
H22A H39 3.0180 no 2_556
H22B F3 2.9117 no 2_556
H22B O1 3.2456 no 2_556
H22B C40 3.1286 no 2_566
H22B C41 3.3929 no 2_566
H22B H10A 3.4123 no 2_556
H22B H11 3.4134 no 2_556
H22B H25C 3.1775 no 1_566
H22B H38 3.3818 no 2_556
H22B H40 2.6338 no 2_566
H22B H41 3.1216 no 2_566
H23A C24 3.0592 no 1_566
H23A C25 3.0842 no 1_566
H23A C27 3.4433 no 1_556
H23A H7B 3.2705 no 1_556
H23A H24A 2.8294 no 1_566
H23A H24B 2.8108 no 1_566
H23A H25C 2.3474 no 1_566
H23A H27A 2.9760 no 1_556
H23A H27B 3.0194 no 1_556
H23B O3 2.5534 no 1_556
H23B C5 3.4013 no 1_556
H23B C39 3.3907 no 2_556
H23B H7B 3.4689 no 1_556
H23B H25A 3.1885 no 1_556
H23B H27A 2.8002 no 1_556
H23B H39 2.9189 no 2_556
H23C O1 3.0367 no 2_556
H23C C39 3.4722 no 2_556
H23C H25B 2.6958 no 2_556
H23C H25C 3.1152 no 1_566
H23C H27A 3.1545 no 1_556
H23C H27B 3.5155 no 1_556
H23C H38 3.4136 no 2_556
H23C H39 2.8796 no 2_556
H24A O8 2.8286 no 1_544
H24A C26 3.5000 no 2_645
H24A H7B 3.5207 no 1_545
H24A H23A 2.8294 no 1_544
H24A H26A 3.5040 no 2_645
H24A H26B 3.0996 no 2_645
H24A H26C 3.3294 no 2_645
H24A H40 3.4574 no 2_555
H24B C8 3.5736 no 1_545
H24B C27 3.3103 no 1_545
H24B H7B 2.9481 no 1_545
H24B H23A 2.8108 no 1_544
H24B H27B 2.5027 no 1_545
H25A C39 3.1851 no 2_555
H25A C40 3.2414 no 2_555
H25A H23B 3.1885 no 1_554
H25A H27B 3.4161 no 2_545
H25A H27C 3.3496 no 2_545
H25A H39 2.5329 no 2_555
H25A H40 2.6592 no 2_555
H25B C23 3.5308 no 2_546
H25B C27 3.3413 no 2_545
H25B H23C 2.6958 no 2_546
H25B H27A 3.1964 no 2_545
H25B H27B 3.1032 no 2_545
H25B H27C 3.1607 no 2_545
H25C O8 3.4252 no 1_544
H25C C22 3.5148 no 1_544
H25C C23 3.0559 no 1_544
H25C C27 3.3351 no 2_545
H25C C40 3.4909 no 2_555
H25C H22B 3.1775 no 1_544
H25C H23A 2.3474 no 1_544
H25C H23C 3.1152 no 1_544
H25C H27A 3.3903 no 2_545
H25C H27B 3.4057 no 2_545
H25C H27C 2.7088 no 2_545
H25C H39 3.3373 no 2_555
H25C H40 2.7430 no 2_555
H26A O5 3.2786 no 2_655
H26A O7 3.1952 no 2_646
H26A C26 3.5994 no 2_645
H26A H5 3.4685 no 2_655
H26A H7B 3.1575 no 2_645
H26A H7 3.5556 no 1_554
H26A H7 3.3956 no 2_646
H26A H24A 3.5040 no 2_655
H26A H26C 2.7205 no 2_645
H26A H32A 3.5063 no 2_646
H26B O8 2.8643 no 2_646
H26B C31 3.4231 no 2_656
H26B C32 3.5835 no 2_646
H26B H24A 3.0996 no 2_655
H26B H31A 3.4694 no 2_656
H26B H31B 3.3823 no 2_656
H26B H31C 2.8833 no 2_656
H26B H32A 2.7773 no 2_646
H26C O5 2.5080 no 2_655
H26C O7 3.1004 no 1_554
H26C H5 2.5880 no 2_655
H26C H7 2.7340 no 1_554
H26C H24A 3.3294 no 2_655
H26C H26A 2.7205 no 2_655
H27A C23 3.1523 no 1_554
H27A H23A 2.9760 no 1_554
H27A H23B 2.8002 no 1_554
H27A H23C 3.1545 no 1_554
H27A H25B 3.1964 no 2_555
H27A H25C 3.3903 no 2_555
H27B C23 3.5701 no 1_554
H27B C24 3.4301 no 1_565
H27B C25 3.4989 no 2_555
H27B H2A 3.3498 no 1_565
H27B H23A 3.0194 no 1_554
H27B H23C 3.5155 no 1_554
H27B H24B 2.5027 no 1_565
H27B H25A 3.4161 no 2_555
H27B H25B 3.1032 no 2_555
H27B H25C 3.4057 no 2_555
H27B H39 3.0564 no 1_565
H27C C25 3.2423 no 2_555
H27C C39 3.5173 no 1_565
H27C H25A 3.3496 no 2_555
H27C H25B 3.1607 no 2_555
H27C H25C 2.7088 no 2_555
H27C H39 3.1264 no 1_565
H28A C29 3.4537 no 2_656
H28A H29A 2.7334 no 2_656
H28A H29B 3.2966 no 2_656
H28A H30B 3.5022 no 2_646
H28A H30C 3.3770 no 2_646
H28A H31A 3.5976 no 2_656
H28A H32C 3.1685 no 2_646
H28B C29 3.0552 no 2_656
H28B H14 3.1791 no 2_656
H28B H29A 2.6131 no 2_656
H28B H29B 2.7308 no 2_656
H28B H30A 3.1897 no 2_656
H28B H36A 3.4102 no 1_565
H28C O9 3.3722 no 1_565
H28C H29A 3.0977 no 2_656
H28C H30A 2.7902 no 2_656
H28C H31A 3.5380 no 2_656
H28C H36A 3.4377 no 1_565
H29A C28 2.9761 no 2_646
H29A H28A 2.7334 no 2_646
H29A H28B 2.6131 no 2_646
H29A H28C 3.0977 no 2_646
H29A H32B 3.3982 no 1_545
H29B C28 3.4354 no 2_646
H29B C30 3.2534 no 2_646
H29B H14 3.1785 no 2_646
H29B H28A 3.2966 no 2_646
H29B H28B 2.7308 no 2_646
H29B H30A 2.8711 no 2_646
H29B H30C 2.7526 no 2_646
H30A O9 3.2149 no 2_656
H30A C28 3.4105 no 2_646
H30A H13 2.9877 no 2_656
H30A H28B 3.1897 no 2_646
H30A H28C 2.7902 no 2_646
H30A H29B 2.8711 no 2_656
H30B O2 3.4319 no 2_656
H30B O9 3.5721 no 2_656
H30B C2 3.4525 no 2_656
H30B H2B 2.5004 no 2_656
H30B H13 2.7740 no 2_656
H30B H28A 3.5022 no 2_656
H30C C13 3.3301 no 2_656
H30C C14 3.3504 no 2_656
H30C C29 3.4308 no 2_656
H30C H13 2.5481 no 2_656
H30C H14 2.8440 no 2_656
H30C H28A 3.3770 no 2_656
H30C H29B 2.7526 no 2_656
H31A C32 3.3813 no 1_545
H31A H7A 2.7907 no 2_646
H31A H9 2.8623 no 2_646
H31A H26B 3.4694 no 2_646
H31A H28A 3.5976 no 2_646
H31A H28C 3.5380 no 2_646
H31A H32A 3.2099 no 1_545
H31A H32B 2.7061 no 1_545
H31B O8 2.8585 no 1_545
H31B C32 3.4102 no 1_545
H31B C40 3.4161 no 2_556
H31B C41 3.3939 no 2_556
H31B H26B 3.3823 no 2_646
H31B H32A 3.4075 no 1_545
H31B H32B 2.6144 no 1_545
H31B H40 3.1815 no 2_556
H31B H41 3.1494 no 2_556
H31C O3 3.3363 no 1_556
H31C O5 3.3120 no 2_656
H31C C7 3.3924 no 2_646
H31C H5 2.8045 no 2_656
H31C H7A 2.4289 no 2_646
H31C H26B 2.8833 no 2_646
H32A O4 2.6340 no 2_656
H32A C3 3.5250 no 2_656
H32A C6 3.5130 no 2_656
H32A C26 3.3954 no 2_656
H32A H2B 3.2556 no 2_656
H32A H5 3.0309 no 2_656
H32A H26A 3.5063 no 2_656
H32A H26B 2.7773 no 2_656
H32A H31A 3.2099 no 1_565
H32A H31B 3.4075 no 1_565
H32B C31 3.0970 no 1_565
H32B H29A 3.3982 no 1_565
H32B H31A 2.7061 no 1_565
H32B H31B 2.6144 no 1_565
H32B H41 3.1564 no 2_566
H32C H2B 3.3590 no 2_656
H32C H28A 3.1685 no 2_656
H36A C12 3.5889 no 1_545
H36A C15 3.5654 no 1_545
H36A H10B 3.5734 no 1_545
H36A H12 2.7359 no 1_545
H36A H15A 2.6239 no 1_545
H36A H28B 3.4102 no 1_545
H36A H28C 3.4377 no 1_545
H36B F1 3.1270 no 2_546
H36B F2 3.1551 no 2_546
H36B C12 3.3761 no 1_545
H36B C15 3.3993 no 1_545
H36B H10B 3.5085 no 1_545
H36B H12 2.3777 no 1_545
H36B H15A 2.6973 no 1_545
H36B H15B 3.1859 no 1_545
H36C F1 2.9980 no 2_546
H36C F2 2.5089 no 2_546
H36C C15 3.1606 no 1_545
H36C C35 3.2636 no 2_546
H36C H12 3.3618 no 1_545
H36C H15A 2.5059 no 1_545
H36C H15B 3.0599 no 1_545
H36C H20 3.4821 no 1_545
H38 C22 3.4418 no 2_546
H38 H10B 3.2456 no 1_545
H38 H22A 2.7661 no 2_546
H38 H22B 3.3818 no 2_546
H38 H23C 3.4136 no 2_546
H39 C23 3.2372 no 2_546
H39 C25 3.3160 no 2_545
H39 C27 3.5354 no 1_545
H39 H10A 3.1686 no 1_545
H39 H22A 3.0180 no 2_546
H39 H23B 2.9189 no 2_546
H39 H23C 2.8796 no 2_546
H39 H25A 2.5329 no 2_545
H39 H25C 3.3373 no 2_545
H39 H27B 3.0564 no 1_545
H39 H27C 3.1264 no 1_545
H40 O8 2.5067 no 2_536
H40 C21 3.0799 no 2_536
H40 C22 3.2547 no 2_536
H40 C25 3.1129 no 2_545
H40 H10A 3.4367 no 1_545
H40 H19 3.4740 no 2_546
H40 H22B 2.6338 no 2_536
H40 H24A 3.4574 no 2_545
H40 H25A 2.6592 no 2_545
H40 H25C 2.7430 no 2_545
H40 H31B 3.1815 no 2_546
H41 F3 3.2528 no 1_545
H41 O8 3.1861 no 2_536
H41 C21 3.1994 no 2_536
H41 H17 3.2813 no 2_546
H41 H20 3.4441 no 2_536
H41 H22B 3.1216 no 2_536
H41 H31B 3.1494 no 2_546
H41 H32B 3.1564 no 2_536
H42 F1 2.6127 no 2_546
H42 H15B 3.4123 no 2_546
H42 H17 3.2709 no 2_546

loop_
_geom_hbond_atom_site_label_D
_geom_hbond_atom_site_label_H
_geom_hbond_atom_site_label_A
_geom_hbond_site_symmetry_A
_geom_hbond_distance_DA
_geom_hbond_distance_DH
_geom_hbond_distance_HA
_geom_hbond_angle_DHA
_geom_hbond_publ_flag
O5 H5 O7 2_646 2.7888(15) 0.840 1.987 159.3 no
O7 H7 O3 1_556 2.8215(18) 0.840 1.982 178.1 no

loop_
_geom_torsion_atom_site_label_1
_geom_torsion_atom_site_label_2
_geom_torsion_atom_site_label_3
_geom_torsion_atom_site_label_4
_geom_torsion
_geom_torsion_publ_flag
C1 O2 C11 C10 -76.62(16) no
C1 O2 C11 C12 157.86(12) no
C11 O2 C1 O1 -3.2(3) no
C11 O2 C1 C2 176.51(12) no
C3 O4 C6 C5 13.48(16) no
C3 O4 C6 C7 132.49(12) no
C3 O4 C6 C26 -105.99(13) no
C6 O4 C3 O5 84.13(14) no
C6 O4 C3 C2 -155.28(11) no
C6 O4 C3 C4 -31.92(15) no
C13 O6 C33 O9 -3.5(2) no
C13 O6 C33 C34 171.04(10) no
C33 O6 C13 C12 120.56(13) no
C33 O6 C13 C14 -113.50(13) no
C36 O10 C34 C33 -63.12(17) no
C36 O10 C34 C35 179.06(12) no
C36 O10 C34 C37 62.10(17) no
O1 C1 C2 C3 78.6(2) no
O2 C1 C2 C3 -101.07(14) no
C1 C2 C3 O4 60.60(15) no
C1 C2 C3 O5 -177.75(12) no
C1 C2 C3 C4 -55.84(18) no
O4 C3 C4 C5 35.78(15) no
O4 C3 C4 C24 162.87(12) no
O5 C3 C4 C5 -83.26(14) no
O5 C3 C4 C24 43.82(18) no
C2 C3 C4 C5 153.39(13) no
C2 C3 C4 C24 -79.53(18) no
C3 C4 C5 O3 150.64(17) no
C3 C4 C5 C6 -28.03(16) no
C3 C4 C24 C25 157.84(13) no
C5 C4 C24 C25 -83.11(17) no
C24 C4 C5 O3 21.9(3) no
C24 C4 C5 C6 -156.74(13) no
O3 C5 C6 O4 -168.11(16) no
O3 C5 C6 C7 75.1(2) no
O3 C5 C6 C26 -49.6(3) no
C4 C5 C6 O4 10.60(17) no
C4 C5 C6 C7 -106.19(15) no
C4 C5 C6 C26 129.07(14) no
O4 C6 C7 C8 -46.25(16) no
C5 C6 C7 C8 67.14(17) no
C26 C6 C7 C8 -167.54(11) no
C6 C7 C8 C9 88.61(18) no
C6 C7 C8 C27 -90.28(16) no
C7 C8 C9 C10 -172.83(15) no
C27 C8 C9 C10 6.0(3) no
C8 C9 C10 C11 121.57(19) no
C9 C10 C11 O2 -19.87(18) no
C9 C10 C11 C12 100.02(16) no
O2 C11 C12 C13 -57.95(16) no
O2 C11 C12 C28 66.75(17) no
C10 C11 C12 C13 179.14(13) no
C10 C11 C12 C28 -56.17(19) no
C11 C12 C13 O6 -57.23(17) no
C11 C12 C13 C14 -176.73(12) no
C28 C12 C13 O6 176.94(12) no
C28 C12 C13 C14 57.45(18) no
O6 C13 C14 C15 -71.37(17) no
O6 C13 C14 C29 53.96(16) no
C12 C13 C14 C15 48.12(19) no
C12 C13 C14 C29 173.46(13) no
C13 C14 C15 C16 -171.40(13) no
C29 C14 C15 C16 63.10(17) no
C14 C15 C16 C17 -119.27(17) no
C14 C15 C16 C30 61.50(19) no
C15 C16 C17 C18 177.90(15) no
C30 C16 C17 C18 -3.0(3) no
C16 C17 C18 C19 129.86(18) no
C16 C17 C18 C31 -107.6(2) no
C17 C18 C19 O7 -171.58(13) no
C17 C18 C19 C20 -51.54(18) no
C31 C18 C19 O7 65.65(16) no
C31 C18 C19 C20 -174.30(11) no
O7 C19 C20 C21 -58.02(15) no
O7 C19 C20 C32 66.91(16) no
C18 C19 C20 C21 -178.28(11) no
C18 C19 C20 C32 -53.35(16) no
C19 C20 C21 O8 115.00(16) no
C19 C20 C21 C22 -66.23(15) no
C32 C20 C21 O8 -11.3(2) no
C32 C20 C21 C22 167.51(12) no
O8 C21 C22 C23 -64.4(2) no
C20 C21 C22 C23 116.85(15) no
O6 C33 C34 O10 -84.08(15) no
O6 C33 C34 C35 27.44(16) no
O6 C33 C34 C37 149.42(12) no
O9 C33 C34 O10 90.66(17) no
O9 C33 C34 C35 -157.83(13) no
O9 C33 C34 C37 -35.8(2) no
O10 C34 C35 F1 46.55(18) no
O10 C34 C35 F2 -73.49(15) no
O10 C34 C35 F3 168.51(12) no
O10 C34 C37 C38 -158.69(13) no
O10 C34 C37 C42 27.1(2) no
C33 C34 C35 F1 -67.67(18) no
C33 C34 C35 F2 172.29(12) no
C33 C34 C35 F3 54.28(16) no
C33 C34 C37 C38 -36.4(2) no
C33 C34 C37 C42 149.41(14) no
C35 C34 C37 C38 87.64(17) no
C35 C34 C37 C42 -86.54(17) no
C37 C34 C35 F1 167.96(14) no
C37 C34 C35 F2 47.92(18) no
C37 C34 C35 F3 -70.09(17) no
C34 C37 C38 C39 -173.21(14) no
C34 C37 C42 C41 174.02(14) no
C38 C37 C42 C41 -0.2(3) no
C42 C37 C38 C39 1.0(3) no
C37 C38 C39 C40 -0.7(3) no
C38 C39 C40 C41 -0.3(3) no
C39 C40 C41 C42 1.0(3) no
C40 C41 C42 C37 -0.8(3) no
